data_7029406
loop_
_publ_author_name
'Zhao, Jun-Wei'
'Li, Yan-Zhou'
'Ji, Fan'
'Yuan, Jing'
'Chen, Li-Juan'
'Yang, Guo-Yu'

_publ_section_title
;
 Syntheses, structures and electrochemical properties of a class of 1-D
 double chain polyoxotungstate hybrids
 [H2dap][Cu(dap)2]0.5[Cu(dap)2(H2O)][Ln(H2O)3(\a-GeW11O39)]&#x00B7;3H2O.
;
_journal_issue 15
_journal_name_full 'Dalton transactions (Cambridge, England : 2003)'
_journal_page_first 5694
_journal_page_last 5706
_journal_paper_doi 10.1039/c3dt53616e
_journal_volume 43
_journal_year 2014
_chemical_formula_sum 'C12 H56 Cu1.5 Eu Ge N8 O46 W11'
_chemical_formula_weight 3390.86
_chemical_name_systematic
; 
 ? 
;
_space_group_IT_number 2
_symmetry_cell_setting triclinic
_symmetry_space_group_name_Hall '-P 1'
_symmetry_space_group_name_H-M 'P -1'
_atom_sites_solution_hydrogens geom
_atom_sites_solution_primary direct
_atom_sites_solution_secondary difmap
_audit_creation_method SHELXL-97
_cell_angle_alpha 85.454(9)
_cell_angle_beta 75.769(12)
_cell_angle_gamma 74.292(11)
_cell_formula_units_Z 2
_cell_length_a 11.327(6)
_cell_length_b 12.493(6)
_cell_length_c 21.298(10)
_cell_measurement_reflns_used 9800
_cell_measurement_temperature 296(2)
_cell_measurement_theta_max 25.00
_cell_measurement_theta_min 1.94
_cell_volume 2812(2)
_computing_cell_refinement 'Bruker XSCANS'
_computing_data_collection 'Bruker XSCANS'
_computing_data_reduction 'Bruker SHELXTL'
_computing_molecular_graphics 'Bruker SHELXTL'
_computing_publication_material 'Bruker SHELXTL'
_computing_structure_refinement 'SHELXL-97 (Sheldrick, 1997)'
_computing_structure_solution 'SHELXS-97 (Sheldrick, 1990)'
_diffrn_ambient_temperature 296(2)
_diffrn_detector_area_resol_mean none
_diffrn_measured_fraction_theta_full 0.989
_diffrn_measured_fraction_theta_max 0.989
_diffrn_measurement_device_type BrukerAPEX-II
_diffrn_measurement_method '\w scans'
_diffrn_radiation_monochromator graphite
_diffrn_radiation_source 'fine-focus sealed tube'
_diffrn_radiation_type MoK\a
_diffrn_radiation_wavelength 0.71073
_diffrn_reflns_av_R_equivalents 0.1504
_diffrn_reflns_av_sigmaI/netI 0.3411
_diffrn_reflns_limit_h_max 13
_diffrn_reflns_limit_h_min -10
_diffrn_reflns_limit_k_max 14
_diffrn_reflns_limit_k_min -13
_diffrn_reflns_limit_l_max 25
_diffrn_reflns_limit_l_min -24
_diffrn_reflns_number 14237
_diffrn_reflns_theta_full 25.00
_diffrn_reflns_theta_max 25.00
_diffrn_reflns_theta_min 1.69
_diffrn_standards_decay_% none
_diffrn_standards_interval_count none
_diffrn_standards_interval_time none
_diffrn_standards_number none
_exptl_absorpt_coefficient_mu 24.679
_exptl_absorpt_correction_T_max 0.1417
_exptl_absorpt_correction_T_min 0.0291
_exptl_absorpt_correction_type multi-scan
_exptl_absorpt_process_details sadabs
_exptl_crystal_colour purple
_exptl_crystal_density_diffrn 4.005
_exptl_crystal_density_method 'not measured'
_exptl_crystal_description prism
_exptl_crystal_F_000 3009
_exptl_crystal_size_max 0.49
_exptl_crystal_size_mid 0.21
_exptl_crystal_size_min 0.13
_refine_diff_density_max 3.422
_refine_diff_density_min -4.412
_refine_diff_density_rms 0.689
_refine_ls_extinction_coef 0.000100(17)
_refine_ls_extinction_expression Fc^*^=kFc[1+0.001xFc^2^\l^3^/sin(2\q)]^-1/4^
_refine_ls_extinction_method SHELXL
_refine_ls_goodness_of_fit_ref 0.997
_refine_ls_hydrogen_treatment constr
_refine_ls_matrix_type full
_refine_ls_number_parameters 587
_refine_ls_number_reflns 9798
_refine_ls_number_restraints 208
_refine_ls_restrained_S_all 0.990
_refine_ls_R_factor_all 0.2430
_refine_ls_R_factor_gt 0.1131
_refine_ls_shift/su_max 0.004
_refine_ls_shift/su_mean 0.000
_refine_ls_structure_factor_coef Fsqd
_refine_ls_weighting_details 'calc w=1/[\s^2^(Fo^2^)+(0.0267P)^2^+0.0000P] where P=(Fo^2^+2Fc^2^)/3'
_refine_ls_weighting_scheme calc
_refine_ls_wR_factor_gt 0.1712
_refine_ls_wR_factor_ref 0.1969
_reflns_number_gt 3597
_reflns_number_total 9798
_reflns_threshold_expression >2sigma(I)
_cod_data_source_file c3dt53616e.txt
_cod_data_source_block 5
_cod_depositor_comments
;
The following automatic conversions were performed:

'_symmetry_cell_setting' value 'Triclinic' changed to 'triclinic'
according to
/usr/data/users/saulius/crontab/automatic-downloads/current/RSC/lib/dictionaries/cif_core.dic
dictionary named 'cif_core.dic' version 2.4.2 from 2011-04-26.

Automatic conversion script
Id: cif_fix_values 2281 2013-09-26 08:29:07Z andrius 
;
_cod_original_sg_symbol_H-M P-1
_cod_original_formula_sum 'C12 H56 Cu1.50 Eu Ge N8 O46 W11'
_cod_database_code 7029406

loop_
_symmetry_equiv_pos_as_xyz
'x, y, z'
'-x, -y, -z'

loop_
_atom_site_label
_atom_site_type_symbol
_atom_site_fract_x
_atom_site_fract_y
_atom_site_fract_z
_atom_site_U_iso_or_equiv
_atom_site_adp_type
_atom_site_occupancy
_atom_site_symmetry_multiplicity
_atom_site_calc_flag
_atom_site_refinement_flags
W1 W 0.4754(2) 0.85990(14) 0.33060(8) 0.0346(6) Uani 1 1 d .
W2 W 0.4735(2) 0.68939(14) 0.19665(8) 0.0357(7) Uani 1 1 d U
W3 W 0.5650(2) 0.55214(14) 0.34549(8) 0.0350(7) Uani 1 1 d .
W4 W 0.8338(2) 0.40749(13) 0.25115(8) 0.0386(7) Uani 1 1 d .
W5 W 0.7427(2) 0.54374(14) 0.10380(8) 0.0354(7) Uani 1 1 d .
W6 W 0.6611(2) 0.82102(14) 0.09261(8) 0.0374(7) Uani 1 1 d .
W7 W 0.6667(2) 0.98790(13) 0.22610(8) 0.0349(7) Uani 1 1 d .
W8 W 0.7590(2) 0.86112(14) 0.35823(8) 0.0324(6) Uani 1 1 d .
W9 W 0.8472(2) 0.55867(14) 0.37014(8) 0.0362(7) Uani 1 1 d .
W10 W 1.0525(2) 0.55039(14) 0.13752(8) 0.0373(7) Uani 1 1 d .
W11 W 0.9734(2) 0.82495(14) 0.12547(8) 0.0363(7) Uani 1 1 d .
Eu1 Eu 1.1069(3) 0.70350(18) 0.26418(10) 0.0463(9) Uani 1 1 d .
Ge1 Ge 0.7639(5) 0.6960(3) 0.23127(18) 0.0241(14) Uani 1 1 d .
O1 O 0.324(3) 0.906(2) 0.3699(13) 0.042(10) Uani 1 1 d .
O1W O 0.424(3) 0.078(2) 0.4559(11) 0.033(8) Uani 1 1 d U
O2 O 0.510(2) 0.7044(18) 0.3568(10) 0.017(6) Uani 1 1 d U
O2W O 1.271(5) 0.534(4) 0.299(2) 0.123(17) Uiso 1 1 d .
O3 O 0.514(3) 0.989(2) 0.2800(11) 0.032(8) Uani 1 1 d U
O3W O 1.137(5) 0.722(4) 0.373(2) 0.138(19) Uiso 1 1 d .
O4 O 0.564(3) 0.891(2) 0.3860(12) 0.047(9) Uani 1 1 d U
O4W O 1.148(3) 0.882(2) 0.2840(13) 0.050(9) Uani 1 1 d U
O5 O 0.684(3) 0.817(2) 0.2759(11) 0.028(7) Uiso 1 1 d .
O5W O -0.021(4) 0.043(3) 0.2502(16) 0.076(13) Uani 1 1 d .
O6 O 0.447(3) 0.8094(19) 0.2552(10) 0.021(7) Uani 1 1 d U
O6W O 0.508(3) 1.355(2) 0.2133(13) 0.049(9) Uani 1 1 d U
O7 O 0.331(3) 0.693(2) 0.2013(13) 0.050(7) Uani 1 1 d U
O7W O 0.822(7) 0.453(5) 0.556(3) 0.06(2) Uiso 0.50 1 d P
O8 O 0.569(3) 0.579(2) 0.1358(10) 0.029(7) Uani 1 1 d U
O8W O 1.028(8) 0.906(6) 0.450(3) 0.08(2) Uiso 0.50 1 d P
O9 O 0.681(3) 0.6871(19) 0.1742(10) 0.020(6) Uiso 1 1 d .
O10 O 0.507(3) 0.7966(19) 0.1283(10) 0.024(7) Uani 1 1 d U
O11 O 0.501(3) 0.581(2) 0.2643(12) 0.039(8) Uani 1 1 d U
O12 O 0.447(3) 0.509(3) 0.3921(15) 0.068(13) Uani 1 1 d .
O13 O 0.663(3) 0.531(2) 0.4012(11) 0.028(7) Uiso 1 1 d .
O14 O 0.753(3) 0.5864(19) 0.2866(10) 0.020(6) Uani 1 1 d U
O15 O 0.677(3) 0.4153(19) 0.3036(10) 0.019(6) Uiso 1 1 d .
O16 O 0.881(3) 0.274(2) 0.2412(11) 0.028(7) Uiso 1 1 d .
O17 O 0.889(2) 0.4193(17) 0.3298(9) 0.010(5) Uani 1 1 d U
O18 O 0.966(2) 0.4623(18) 0.1995(10) 0.014(6) Uiso 1 1 d .
O19 O 0.743(3) 0.4556(18) 0.1791(10) 0.019(7) Uani 1 1 d U
O20 O 0.762(3) 0.446(2) 0.0480(11) 0.044(10) Uani 1 1 d .
O21 O 0.911(3) 0.550(2) 0.0986(11) 0.032(7) Uani 1 1 d U
O22 O 0.715(3) 0.680(2) 0.0534(11) 0.037(8) Uani 1 1 d U
O23 O 0.638(3) 0.906(2) 0.0268(13) 0.053(9) Uiso 1 1 d .
O24 O 0.834(3) 0.811(2) 0.0863(11) 0.036(8) Uani 1 1 d U
O25 O 0.620(3) 0.930(2) 0.1602(10) 0.027(7) Uani 1 1 d U
O26 O 0.645(3) 1.127(2) 0.2078(12) 0.033(7) Uiso 1 1 d .
O27 O 0.827(3) 0.9265(19) 0.1819(10) 0.022(6) Uiso 1 1 d .
O28 O 0.729(3) 1.000(2) 0.3061(12) 0.034(7) Uani 1 1 d U
O29 O 0.770(3) 0.914(2) 0.4273(10) 0.026(8) Uani 1 1 d .
O30 O 0.909(3) 0.8208(19) 0.3128(11) 0.024(7) Uani 1 1 d U
O31 O 0.761(3) 0.714(2) 0.3864(11) 0.027(7) Uani 1 1 d U
O32 O 0.893(3) 0.5152(19) 0.4421(11) 0.023(7) Uani 1 1 d U
O33 O 0.986(3) 0.586(2) 0.3223(11) 0.037(8) Uani 1 1 d U
O34 O 1.149(3) 0.451(2) 0.0848(11) 0.029(7) Uani 1 1 d U
O35 O 1.148(3) 0.563(2) 0.1829(11) 0.031(7) Uani 1 1 d U
O36 O 1.064(3) 0.682(2) 0.0850(10) 0.021(7) Uani 1 1 d .
O37 O 0.914(3) 0.689(2) 0.1913(11) 0.027(7) Uiso 1 1 d .
O38 O 1.018(3) 0.910(2) 0.0668(11) 0.026(7) Uani 1 1 d U
O39 O 1.078(3) 0.8152(19) 0.1731(11) 0.027(7) Uani 1 1 d U
Cu1 Cu 0.4242(7) 0.2534(4) 0.4148(2) 0.051(2) Uani 1 1 d U
Cu2 Cu 0.5000 0.5000 0.0000 0.086(4) Uani 1 2 d SD
N1 N 0.466(4) 0.290(3) 0.4901(15) 0.045(11) Uani 1 1 d U
H1A H 0.4180 0.3587 0.5025 0.054 Uiso 1 1 calc R
H1B H 0.4450 0.2424 0.5222 0.054 Uiso 1 1 calc R
N2 N 0.616(4) 0.221(3) 0.3799(15) 0.036(10) Uiso 1 1 d .
H2A H 0.6457 0.1656 0.3512 0.043 Uiso 1 1 calc R
H2B H 0.6392 0.2823 0.3614 0.043 Uiso 1 1 calc R
N3 N 0.257(4) 0.298(3) 0.4455(15) 0.037 Uiso 1 1 d U
H3A H 0.2361 0.2533 0.4795 0.044 Uiso 1 1 calc R
H3B H 0.2381 0.3668 0.4606 0.044 Uiso 1 1 calc R
N4 N 0.375(4) 0.235(3) 0.3350(15) 0.042(11) Uani 1 1 d U
H4A H 0.3916 0.2903 0.3077 0.050 Uiso 1 1 calc R
H4B H 0.4265 0.1710 0.3169 0.050 Uiso 1 1 calc R
N5 N 0.628(5) 0.367(4) -0.034(2) 0.100(18) Uiso 1 1 d .
H5A H 0.6235 0.3613 -0.0757 0.120 Uiso 1 1 calc R
H5B H 0.7028 0.3793 -0.0361 0.120 Uiso 1 1 calc R
N6 N 0.440(5) 0.416(4) 0.070(2) 0.105(19) Uiso 1 1 d .
H6A H 0.4436 0.4438 0.1069 0.126 Uiso 1 1 calc R
H6B H 0.3598 0.4174 0.0716 0.126 Uiso 1 1 calc R
N7 N 1.036(4) 0.318(3) 0.0296(18) 0.067(16) Uani 1 1 d .
H7C H 1.0558 0.3821 0.0277 0.100 Uiso 1 1 calc R
H7D H 0.9527 0.3305 0.0344 0.100 Uiso 1 1 calc R
H7E H 1.0754 0.2807 -0.0069 0.100 Uiso 1 1 calc R
N8 N 0.903(5) 0.180(4) 0.091(2) 0.099(18) Uiso 1 1 d .
H8B H 0.8899 0.2388 0.0648 0.149 Uiso 1 1 calc R
H8C H 0.8543 0.1977 0.1306 0.149 Uiso 1 1 calc R
H8D H 0.8844 0.1239 0.0763 0.149 Uiso 1 1 calc R
C1 C 0.601(5) 0.288(4) 0.482(2) 0.056(15) Uani 1 1 d U
H1C H 0.6280 0.2701 0.5223 0.068 Uiso 1 1 calc R
H1D H 0.6194 0.3563 0.4636 0.068 Uiso 1 1 calc R
C2 C 0.655(4) 0.192(4) 0.435(2) 0.052(14) Uani 1 1 d DU
H2C H 0.6351 0.1234 0.4535 0.062 Uiso 1 1 calc R
C3 C 0.794(4) 0.181(4) 0.419(2) 0.060(16) Uani 1 1 d DU
H3C H 0.8370 0.1227 0.3887 0.090 Uiso 1 1 calc R
H3D H 0.8244 0.1645 0.4581 0.090 Uiso 1 1 calc R
H3E H 0.8107 0.2501 0.4007 0.090 Uiso 1 1 calc R
C4 C 0.166(6) 0.299(4) 0.396(2) 0.077 Uiso 1 1 d D
H4C H 0.0969 0.2679 0.4184 0.092 Uiso 1 1 calc R
H4D H 0.1316 0.3747 0.3835 0.092 Uiso 1 1 calc R
C5 C 0.240(5) 0.232(4) 0.3375(19) 0.072 Uiso 1 1 d D
H5C H 0.2411 0.1561 0.3539 0.086 Uiso 1 1 calc R
C6 C 0.201(5) 0.231(4) 0.275(2) 0.076 Uiso 1 1 d D
H6C H 0.1145 0.2295 0.2845 0.115 Uiso 1 1 calc R
H6D H 0.2529 0.1664 0.2511 0.115 Uiso 1 1 calc R
H6E H 0.2117 0.2967 0.2504 0.115 Uiso 1 1 calc R
C7 C 0.631(5) 0.254(4) -0.0036(19) 0.080 Uiso 1 1 d D
H7A H 0.6068 0.2065 -0.0296 0.096 Uiso 1 1 calc R
H7B H 0.7134 0.2169 0.0039 0.096 Uiso 1 1 calc R
C8 C 0.534(5) 0.2849(15) 0.0586(18) 0.087 Uiso 1 1 d D
H8A H 0.5944 0.2968 0.0817 0.104 Uiso 1 1 calc R
C9 C 0.513(5) 0.1841(18) 0.0980(19) 0.087 Uiso 1 1 d D
H9A H 0.5864 0.1231 0.0867 0.130 Uiso 1 1 calc R
H9B H 0.4418 0.1649 0.0892 0.130 Uiso 1 1 calc R
H9C H 0.4960 0.1997 0.1432 0.130 Uiso 1 1 calc R
C10 C 1.077(6) 0.245(5) 0.090(3) 0.081 Uiso 1 1 d .
H10A H 1.1656 0.2381 0.0857 0.097 Uiso 1 1 calc R
H10B H 1.0304 0.2855 0.1290 0.097 Uiso 1 1 calc R
C11 C 1.057(5) 0.143(5) 0.095(3) 0.083 Uiso 1 1 d D
H11A H 1.0925 0.1228 0.0495 0.099 Uiso 1 1 calc R
C12 C 1.160(5) 0.063(4) 0.121(2) 0.081 Uiso 1 1 d D
H12A H 1.2389 0.0817 0.1029 0.121 Uiso 1 1 calc R
H12B H 1.1672 -0.0113 0.1093 0.121 Uiso 1 1 calc R
H12C H 1.1411 0.0682 0.1673 0.121 Uiso 1 1 calc R

loop_
_atom_site_aniso_label
_atom_site_aniso_U_11
_atom_site_aniso_U_22
_atom_site_aniso_U_33
_atom_site_aniso_U_23
_atom_site_aniso_U_13
_atom_site_aniso_U_12
W1 0.0502(17) 0.0225(10) 0.0234(9) -0.0047(7) 0.0019(10) -0.0051(11)
W2 0.0555(18) 0.0210(10) 0.0250(10) -0.0009(7) -0.0059(11) -0.0034(11)
W3 0.0567(18) 0.0212(9) 0.0221(9) 0.0021(7) -0.0024(11) -0.0085(11)
W4 0.0699(19) 0.0150(9) 0.0212(9) 0.0015(7) -0.0045(11) -0.0011(11)
W5 0.0602(18) 0.0177(9) 0.0201(9) -0.0027(7) -0.0051(11) 0.0004(11)
W6 0.0605(19) 0.0210(10) 0.0229(9) 0.0029(7) -0.0052(11) -0.0027(11)
W7 0.0545(18) 0.0132(9) 0.0286(10) -0.0022(7) 0.0004(11) -0.0033(10)
W8 0.0482(17) 0.0195(9) 0.0235(9) -0.0048(7) 0.0015(10) -0.0065(10)
W9 0.0595(18) 0.0214(9) 0.0213(9) 0.0015(7) -0.0040(11) -0.0055(11)
W10 0.0519(18) 0.0236(10) 0.0211(9) 0.0003(7) 0.0006(11) 0.0074(11)
W11 0.0515(17) 0.0217(9) 0.0241(9) 0.0050(7) 0.0022(11) -0.0015(11)
Eu1 0.062(2) 0.0273(13) 0.0323(13) 0.0002(10) 0.0049(14) 0.0024(14)
Ge1 0.041(4) 0.010(2) 0.015(2) -0.0011(16) -0.001(2) -0.002(2)
O1 0.05(3) 0.018(15) 0.055(18) -0.017(14) -0.015(19) -0.003(17)
O1W 0.034(12) 0.025(10) 0.033(10) -0.002(8) -0.007(8) 0.003(8)
O2 0.017(6) 0.017(6) 0.017(6) -0.0004(10) -0.0041(17) -0.0044(18)
O3 0.036(12) 0.034(10) 0.030(10) -0.008(8) -0.009(8) -0.010(8)
O4 0.050(12) 0.041(11) 0.035(10) -0.001(8) 0.001(9) 0.001(9)
O4W 0.049(13) 0.042(11) 0.053(11) -0.011(8) -0.008(9) -0.006(9)
O5W 0.04(3) 0.08(3) 0.09(3) 0.00(2) -0.04(2) 0.03(2)
O6 0.018(11) 0.021(9) 0.025(9) -0.006(8) -0.008(8) -0.003(8)
O6W 0.054(13) 0.037(11) 0.051(11) 0.006(8) -0.014(9) -0.003(9)
O7 0.058(9) 0.041(11) 0.048(11) -0.003(8) -0.008(9) -0.010(9)
O8 0.034(11) 0.030(10) 0.016(9) -0.008(8) 0.005(8) -0.004(8)
O10 0.027(11) 0.017(9) 0.019(9) -0.005(7) 0.006(8) -0.002(8)
O11 0.047(12) 0.032(10) 0.032(10) 0.000(8) -0.004(8) -0.007(8)
O12 0.05(3) 0.07(2) 0.07(2) 0.027(19) 0.01(2) 0.00(2)
O14 0.020(6) 0.020(6) 0.020(6) -0.0005(10) -0.0046(17) -0.0051(19)
O17 0.010(6) 0.010(6) 0.010(6) -0.0002(10) -0.0026(16) -0.0028(17)
O19 0.028(11) 0.015(9) 0.018(9) 0.003(7) -0.006(8) -0.012(8)
O20 0.03(3) 0.06(2) 0.026(16) -0.004(14) 0.007(16) 0.007(18)
O21 0.037(11) 0.029(10) 0.019(9) 0.011(8) -0.005(8) 0.005(8)
O22 0.053(12) 0.030(10) 0.029(10) -0.003(8) -0.008(8) -0.010(8)
O24 0.043(12) 0.034(10) 0.021(9) 0.001(8) -0.006(8) 0.006(8)
O25 0.025(11) 0.028(10) 0.021(9) 0.001(8) -0.002(8) 0.002(8)
O28 0.034(7) 0.033(7) 0.034(7) -0.0005(10) -0.008(2) -0.009(2)
O29 0.05(2) 0.030(16) 0.018(13) 0.006(12) -0.015(15) -0.032(16)
O30 0.027(11) 0.017(9) 0.035(10) -0.012(8) -0.007(8) -0.012(8)
O31 0.027(7) 0.027(7) 0.027(7) -0.0006(10) -0.0064(18) -0.007(2)
O32 0.018(11) 0.025(10) 0.027(9) -0.003(8) -0.009(8) -0.003(8)
O33 0.044(12) 0.036(10) 0.028(10) -0.005(8) -0.019(9) 0.006(8)
O34 0.027(11) 0.031(10) 0.028(10) 0.002(8) -0.012(8) -0.002(8)
O35 0.031(11) 0.027(10) 0.028(10) 0.016(8) -0.009(8) 0.000(8)
O36 0.02(2) 0.034(16) 0.012(13) 0.002(11) -0.007(13) -0.012(15)
O38 0.022(11) 0.028(10) 0.033(10) -0.001(8) -0.009(8) -0.012(8)
O39 0.031(9) 0.022(8) 0.025(8) 0.013(6) -0.007(6) -0.007(6)
Cu1 0.074(6) 0.026(3) 0.037(3) -0.005(2) 0.005(4) -0.003(4)
Cu2 0.081(11) 0.077(8) 0.102(8) 0.045(6) -0.041(8) -0.021(7)
N1 0.047(14) 0.048(13) 0.040(13) 0.006(9) -0.009(9) -0.013(9)
N4 0.036(14) 0.043(13) 0.046(13) 0.003(9) -0.012(9) -0.010(9)
N7 0.07(4) 0.04(2) 0.09(3) -0.02(2) 0.03(3) -0.03(3)
C1 0.058(18) 0.055(17) 0.055(17) 0.005(9) -0.012(10) -0.014(10)
C2 0.052(17) 0.049(16) 0.054(16) 0.002(9) -0.011(10) -0.013(10)
C3 0.062(18) 0.056(17) 0.059(17) -0.002(10) -0.015(10) -0.011(10)

loop_
_atom_type_symbol
_atom_type_description
_atom_type_scat_dispersion_real
_atom_type_scat_dispersion_imag
_atom_type_scat_source
C C 0.0033 0.0016 'International Tables Vol C Tables 4.2.6.8 and 6.1.1.4'
H H 0.0000 0.0000 'International Tables Vol C Tables 4.2.6.8 and 6.1.1.4'
Cu Cu 0.3201 1.2651 'International Tables Vol C Tables 4.2.6.8 and 6.1.1.4'
Ge Ge 0.1547 1.8001 'International Tables Vol C Tables 4.2.6.8 and 6.1.1.4'
N N 0.0061 0.0033 'International Tables Vol C Tables 4.2.6.8 and 6.1.1.4'
O O 0.0106 0.0060 'International Tables Vol C Tables 4.2.6.8 and 6.1.1.4'
Eu Eu -0.1578 3.6682 'International Tables Vol C Tables 4.2.6.8 and 6.1.1.4'
W W -0.8490 6.8722 'International Tables Vol C Tables 4.2.6.8 and 6.1.1.4'

loop_
_geom_angle_atom_site_label_1
_geom_angle_atom_site_label_2
_geom_angle_atom_site_label_3
_geom_angle
_geom_angle_site_symmetry_1
_geom_angle_site_symmetry_3
O1 W1 O4 104.0(13) . .
O1 W1 O6 97.3(13) . .
O4 W1 O6 158.7(12) . .
O1 W1 O2 101.0(12) . .
O4 W1 O2 91.5(12) . .
O6 W1 O2 84.9(10) . .
O1 W1 O3 104.0(12) . .
O4 W1 O3 86.2(12) . .
O6 W1 O3 88.2(11) . .
O2 W1 O3 154.7(10) . .
O1 W1 O5 173.5(11) . .
O4 W1 O5 73.6(11) . .
O6 W1 O5 85.2(10) . .
O2 W1 O5 85.1(9) . .
O3 W1 O5 70.0(10) . .
O7 W2 O8 105.6(14) . .
O7 W2 O11 97.5(14) . .
O8 W2 O11 88.7(10) . .
O7 W2 O10 103.0(14) . .
O8 W2 O10 86.5(9) . .
O11 W2 O10 159.6(14) . .
O7 W2 O6 98.6(13) . .
O8 W2 O6 155.6(13) . .
O11 W2 O6 91.0(10) . .
O10 W2 O6 85.3(10) . .
O7 W2 O9 171.7(12) . .
O8 W2 O9 69.4(11) . .
O11 W2 O9 89.2(12) . .
O10 W2 O9 70.5(10) . .
O6 W2 O9 86.2(10) . .
O12 W3 O13 98.3(15) . .
O12 W3 O2 102.2(13) . .
O13 W3 O2 94.0(11) . .
O12 W3 O15 102.9(13) . .
O13 W3 O15 87.0(11) . .
O2 W3 O15 154.5(10) . .
O12 W3 O11 98.3(16) . .
O13 W3 O11 163.1(12) . .
O2 W3 O11 86.1(10) . .
O15 W3 O11 85.7(10) . .
O12 W3 O14 170.2(13) . .
O13 W3 O14 74.7(11) . .
O2 W3 O14 85.3(10) . .
O15 W3 O14 70.3(9) . .
O11 W3 O14 88.4(11) . .
O16 W4 O15 98.5(12) . .
O16 W4 O18 104.7(12) . .
O15 W4 O18 156.6(10) . .
O16 W4 O17 100.3(11) . .
O15 W4 O17 86.9(11) . .
O18 W4 O17 91.6(10) . .
O16 W4 O19 101.1(12) . .
O15 W4 O19 85.6(11) . .
O18 W4 O19 87.3(10) . .
O17 W4 O19 158.1(9) . .
O16 W4 O14 168.4(10) . .
O15 W4 O14 73.2(10) . .
O18 W4 O14 84.2(9) . .
O17 W4 O14 71.6(9) . .
O19 W4 O14 86.6(9) . .
O20 W5 O8 101.1(14) . .
O20 W5 O19 100.7(11) . .
O8 W5 O19 83.2(11) . .
O20 W5 O21 102.9(13) . .
O8 W5 O21 156.0(11) . .
O19 W5 O21 91.0(11) . .
O20 W5 O22 102.1(12) . .
O8 W5 O22 86.4(12) . .
O19 W5 O22 156.3(10) . .
O21 W5 O22 89.9(12) . .
O20 W5 O9 169.3(13) . .
O8 W5 O9 69.6(11) . .
O19 W5 O9 83.7(9) . .
O21 W5 O9 86.6(11) . .
O22 W5 O9 72.7(9) . .
O23 W6 O10 104.3(15) . .
O23 W6 O22 100.4(12) . .
O10 W6 O22 89.9(12) . .
O23 W6 O24 99.5(14) . .
O10 W6 O24 156.2(11) . .
O22 W6 O24 87.2(13) . .
O23 W6 O25 101.0(12) . .
O10 W6 O25 86.3(11) . .
O22 W6 O25 158.5(10) . .
O24 W6 O25 87.8(12) . .
O23 W6 O9 171.1(14) . .
O10 W6 O9 71.1(10) . .
O22 W6 O9 72.4(9) . .
O24 W6 O9 85.6(10) . .
O25 W6 O9 86.4(9) . .
O26 W7 O27 103.5(12) . .
O26 W7 O3 100.4(12) . .
O27 W7 O3 156.1(11) . .
O26 W7 O25 104.6(12) . .
O27 W7 O25 84.9(12) . .
O3 W7 O25 89.8(12) . .
O26 W7 O28 93.3(12) . .
O27 W7 O28 90.3(11) . .
O3 W7 O28 87.7(12) . .
O25 W7 O28 162.1(10) . .
O26 W7 O5 166.0(10) . .
O27 W7 O5 84.1(10) . .
O3 W7 O5 72.4(10) . .
O25 W7 O5 87.6(10) . .
O28 W7 O5 74.7(10) . .
O30 W8 O29 105.6(13) . .
O30 W8 O31 91.9(11) . .
O29 W8 O31 99.9(11) . .
O30 W8 O28 90.0(11) . .
O29 W8 O28 99.2(11) . .
O31 W8 O28 159.5(12) . .
O30 W8 O4 160.3(12) . .
O29 W8 O4 94.1(12) . .
O31 W8 O4 84.9(12) . .
O28 W8 O4 86.4(11) . .
O30 W8 O5 90.5(11) . .
O29 W8 O5 163.3(12) . .
O31 W8 O5 84.0(10) . .
O28 W8 O5 75.6(11) . .
O4 W8 O5 69.9(10) . .
O32 W9 O33 100.8(13) . .
O32 W9 O17 99.6(10) . .
O33 W9 O17 90.1(11) . .
O32 W9 O31 102.3(11) . .
O33 W9 O31 94.5(12) . .
O17 W9 O31 156.3(11) . .
O32 W9 O13 96.1(11) . .
O33 W9 O13 162.8(11) . .
O17 W9 O13 83.7(10) . .
O31 W9 O13 85.1(11) . .
O32 W9 O14 164.9(12) . .
O33 W9 O14 92.7(11) . .
O17 W9 O14 73.5(9) . .
O31 W9 O14 83.1(10) . .
O13 W9 O14 70.1(9) . .
O35 W10 O34 101.6(13) . .
O35 W10 O18 94.8(11) . .
O34 W10 O18 100.5(11) . .
O35 W10 O36 96.3(12) . .
O34 W10 O36 100.1(11) . .
O18 W10 O36 154.1(10) . .
O35 W10 O21 168.1(11) . .
O34 W10 O21 89.7(13) . .
O18 W10 O21 79.2(11) . .
O36 W10 O21 85.5(11) . .
O35 W10 O37 86.7(12) . .
O34 W10 O37 170.2(11) . .
O18 W10 O37 84.0(9) . .
O36 W10 O37 73.4(9) . .
O21 W10 O37 82.6(10) . .
O35 W10 Eu1 31.7(8) . .
O34 W10 Eu1 132.8(11) . .
O18 W10 Eu1 92.6(7) . .
O36 W10 Eu1 84.8(7) . .
O21 W10 Eu1 137.5(7) . .
O37 W10 Eu1 55.0(8) . .
O38 W11 O39 102.6(13) . .
O38 W11 O36 100.2(10) . .
O39 W11 O36 93.1(11) . .
O38 W11 O27 101.8(11) . .
O39 W11 O27 96.9(11) . .
O36 W11 O27 153.2(11) . .
O38 W11 O24 91.5(12) . .
O39 W11 O24 165.8(11) . .
O36 W11 O24 84.4(11) . .
O27 W11 O24 79.8(11) . .
O38 W11 O37 169.8(11) . .
O39 W11 O37 84.0(11) . .
O36 W11 O37 71.4(9) . .
O27 W11 O37 85.0(9) . .
O24 W11 O37 82.0(11) . .
O38 W11 Eu1 131.4(10) . .
O39 W11 Eu1 29.0(8) . .
O36 W11 Eu1 84.6(7) . .
O27 W11 Eu1 92.2(7) . .
O24 W11 Eu1 136.9(7) . .
O37 W11 Eu1 55.1(8) . .
O39 Eu1 O33 129.1(11) . .
O39 Eu1 O30 83.0(8) . .
O33 Eu1 O30 73.9(9) . .
O39 Eu1 O35 79.0(8) . .
O33 Eu1 O35 79.7(9) . .
O30 Eu1 O35 126.6(10) . .
O39 Eu1 O3W 138.6(13) . .
O33 Eu1 O3W 81.0(14) . .
O30 Eu1 O3W 79.4(14) . .
O35 Eu1 O3W 140.5(13) . .
O39 Eu1 O4W 74.4(10) . .
O33 Eu1 O4W 136.5(9) . .
O30 Eu1 O4W 74.0(10) . .
O35 Eu1 O4W 143.8(9) . .
O3W Eu1 O4W 64.8(14) . .
O39 Eu1 O7 77.2(10) . 1_655
O33 Eu1 O7 139.5(9) . 1_655
O30 Eu1 O7 146.0(9) . 1_655
O35 Eu1 O7 76.3(10) . 1_655
O3W Eu1 O7 97.6(15) . 1_655
O4W Eu1 O7 74.2(10) . 1_655
O39 Eu1 O2W 140.0(11) . .
O33 Eu1 O2W 75.3(13) . .
O30 Eu1 O2W 136.9(11) . .
O35 Eu1 O2W 75.4(12) . .
O3W Eu1 O2W 66.5(15) . .
O4W Eu1 O2W 111.1(14) . .
O7 Eu1 O2W 67.3(12) 1_655 .
O39 Eu1 O37 58.4(9) . .
O33 Eu1 O37 71.2(9) . .
O30 Eu1 O37 70.6(8) . .
O35 Eu1 O37 57.1(8) . .
O3W Eu1 O37 143.5(14) . .
O4W Eu1 O37 123.0(9) . .
O7 Eu1 O37 118.9(9) 1_655 .
O2W Eu1 O37 125.3(12) . .
O39 Eu1 W11 20.8(8) . .
O33 Eu1 W11 108.4(7) . .
O30 Eu1 W11 76.3(6) . .
O35 Eu1 W11 69.3(6) . .
O3W Eu1 W11 150.1(11) . .
O4W Eu1 W11 91.6(7) . .
O7 Eu1 W11 92.9(7) 1_655 .
O2W Eu1 W11 142.8(9) . .
O37 Eu1 W11 37.6(5) . .
O39 Eu1 W10 68.1(7) . .
O33 Eu1 W10 75.8(6) . .
O30 Eu1 W10 106.4(7) . .
O35 Eu1 W10 20.9(7) . .
O3W Eu1 W10 153.2(12) . .
O4W Eu1 W10 142.0(7) . .
O7 Eu1 W10 91.5(7) 1_655 .
O2W Eu1 W10 94.4(10) . .
O37 Eu1 W10 36.2(4) . .
W11 Eu1 W10 53.35(6) . .
O37 Ge1 O9 107.6(12) . .
O37 Ge1 O14 112.5(12) . .
O9 Ge1 O14 107.7(13) . .
O37 Ge1 O5 115.6(13) . .
O9 Ge1 O5 107.8(12) . .
O14 Ge1 O5 105.4(10) . .
W3 O2 W1 156.6(12) . .
W7 O3 W1 123.9(14) . .
W1 O4 W8 120.5(12) . .
Ge1 O5 W7 120.2(11) . .
Ge1 O5 W8 119.9(14) . .
W7 O5 W8 95.0(10) . .
Ge1 O5 W1 125.1(16) . .
W7 O5 W1 93.5(9) . .
W8 O5 W1 96.0(8) . .
W1 O6 W2 149.1(14) . .
W2 O7 Eu1 152.7(17) . 1_455
W5 O8 W2 126.5(17) . .
Ge1 O9 W2 125.2(11) . .
Ge1 O9 W5 122.4(13) . .
W2 O9 W5 94.4(11) . .
Ge1 O9 W6 120.3(13) . .
W2 O9 W6 93.2(10) . .
W5 O9 W6 93.1(8) . .
W6 O10 W2 125.2(15) . .
W2 O11 W3 142.9(17) . .
W3 O13 W9 119.5(12) . .
Ge1 O14 W9 122.1(15) . .
Ge1 O14 W4 119.4(11) . .
W9 O14 W4 94.6(9) . .
Ge1 O14 W3 124.6(13) . .
W9 O14 W3 95.6(8) . .
W4 O14 W3 93.0(9) . .
W4 O15 W3 123.5(14) . .
W9 O17 W4 120.1(11) . .
W4 O18 W10 160.2(15) . .
W5 O19 W4 142.8(16) . .
W5 O21 W10 152.8(13) . .
W6 O22 W5 121.8(13) . .
W6 O24 W11 150.9(13) . .
W7 O25 W6 149.0(16) . .
W7 O27 W11 160.8(17) . .
W8 O28 W7 114.6(14) . .
W8 O30 Eu1 159.7(14) . .
W8 O31 W9 144.8(14) . .
W9 O33 Eu1 153.5(14) . .
W10 O35 Eu1 127.4(13) . .
W10 O36 W11 117.0(10) . .
Ge1 O37 W10 128.1(15) . .
Ge1 O37 W11 124.2(13) . .
W10 O37 W11 96.7(9) . .
Ge1 O37 Eu1 120.4(11) . .
W10 O37 Eu1 88.7(9) . .
W11 O37 Eu1 87.3(10) . .
W11 O39 Eu1 130.2(15) . .
N3 Cu1 N1 95.6(16) . .
N3 Cu1 N4 82.3(16) . .
N1 Cu1 N4 173.1(15) . .
N3 Cu1 N2 173.5(15) . .
N1 Cu1 N2 81.8(16) . .
N4 Cu1 N2 99.6(15) . .
N3 Cu1 O1W 89.9(13) . .
N1 Cu1 O1W 90.4(13) . .
N4 Cu1 O1W 96.2(13) . .
N2 Cu1 O1W 96.1(12) . .
N6 Cu2 N6 180(2) . 2_665
N6 Cu2 N5 91.3(19) . 2_665
N6 Cu2 N5 88.7(19) 2_665 2_665
N6 Cu2 N5 88.7(19) . .
N6 Cu2 N5 91.3(19) 2_665 .
N5 Cu2 N5 180(3) 2_665 .
C1 N1 Cu1 115(3) . .
C1 N1 H1A 108.6 . .
Cu1 N1 H1A 108.6 . .
C1 N1 H1B 108.6 . .
Cu1 N1 H1B 108.6 . .
H1A N1 H1B 107.5 . .
C2 N2 Cu1 101(3) . .
C2 N2 H2A 111.6 . .
Cu1 N2 H2A 111.6 . .
C2 N2 H2B 111.6 . .
Cu1 N2 H2B 111.6 . .
H2A N2 H2B 109.4 . .
C4 N3 Cu1 118(2) . .
C4 N3 H3A 107.7 . .
Cu1 N3 H3A 107.7 . .
C4 N3 H3B 107.7 . .
Cu1 N3 H3B 107.7 . .
H3A N3 H3B 107.1 . .
C5 N4 Cu1 120(2) . .
C5 N4 H4A 107.3 . .
Cu1 N4 H4A 107.3 . .
C5 N4 H4B 107.3 . .
Cu1 N4 H4B 107.3 . .
H4A N4 H4B 106.9 . .
C7 N5 Cu2 123(3) . .
C7 N5 H5A 106.7 . .
Cu2 N5 H5A 106.7 . .
C7 N5 H5B 106.7 . .
Cu2 N5 H5B 106.7 . .
H5A N5 H5B 106.6 . .
C8 N6 Cu2 107(3) . .
C8 N6 H6A 110.4 . .
Cu2 N6 H6A 110.4 . .
C8 N6 H6B 110.4 . .
Cu2 N6 H6B 110.4 . .
H6A N6 H6B 108.6 . .
C10 N7 H7C 109.5 . .
C10 N7 H7D 109.5 . .
H7C N7 H7D 109.5 . .
C10 N7 H7E 109.5 . .
H7C N7 H7E 109.5 . .
H7D N7 H7E 109.5 . .
C11 N8 H8B 109.5 . .
C11 N8 H8C 109.5 . .
H8B N8 H8C 109.5 . .
C11 N8 H8D 109.5 . .
H8B N8 H8D 109.5 . .
H8C N8 H8D 109.5 . .
N1 C1 C2 97(4) . .
N1 C1 H1C 112.4 . .
C2 C1 H1C 112.4 . .
N1 C1 H1D 112.4 . .
C2 C1 H1D 112.4 . .
H1C C1 H1D 109.9 . .
N2 C2 C3 108(4) . .
N2 C2 C1 110(4) . .
C3 C2 C1 104(4) . .
N2 C2 H2C 111.8 . .
C3 C2 H2C 111.8 . .
C1 C2 H2C 111.8 . .
C2 C3 H3C 109.5 . .
C2 C3 H3D 109.5 . .
H3C C3 H3D 109.5 . .
C2 C3 H3E 109.5 . .
H3C C3 H3E 109.5 . .
H3D C3 H3E 109.5 . .
C5 C4 N3 110(4) . .
C5 C4 H4C 109.6 . .
N3 C4 H4C 109.6 . .
C5 C4 H4D 109.6 . .
N3 C4 H4D 109.6 . .
H4C C4 H4D 108.1 . .
C4 C5 C6 127(4) . .
C4 C5 N4 102(4) . .
C6 C5 N4 119(4) . .
C4 C5 H5C 101.3 . .
C6 C5 H5C 101.3 . .
N4 C5 H5C 101.3 . .
C5 C6 H6C 109.5 . .
C5 C6 H6D 109.5 . .
H6C C6 H6D 109.5 . .
C5 C6 H6E 109.5 . .
H6C C6 H6E 109.5 . .
H6D C6 H6E 109.5 . .
C8 C7 N5 100(3) . .
C8 C7 H7A 111.7 . .
N5 C7 H7A 111.7 . .
C8 C7 H7B 111.7 . .
N5 C7 H7B 111.7 . .
H7A C7 H7B 109.4 . .
C7 C8 C9 111.5(10) . .
C7 C8 N6 120(3) . .
C9 C8 N6 126(3) . .
C7 C8 H8A 94.4 . .
C9 C8 H8A 94.4 . .
N6 C8 H8A 94.4 . .
C8 C9 H9A 109.5 . .
C8 C9 H9B 109.5 . .
H9A C9 H9B 109.5 . .
C8 C9 H9C 109.5 . .
H9A C9 H9C 109.5 . .
H9B C9 H9C 109.5 . .
C11 C10 N7 115(5) . .
C11 C10 H10A 108.5 . .
N7 C10 H10A 108.5 . .
C11 C10 H10B 108.5 . .
N7 C10 H10B 108.5 . .
H10A C10 H10B 107.5 . .
C10 C11 C12 110(5) . .
C10 C11 N8 98(4) . .
C12 C11 N8 148(5) . .
C10 C11 H11A 96.5 . .
C12 C11 H11A 96.5 . .
N8 C11 H11A 96.5 . .
C11 C12 H12A 109.5 . .
C11 C12 H12B 109.5 . .
H12A C12 H12B 109.5 . .
C11 C12 H12C 109.5 . .
H12A C12 H12C 109.5 . .
H12B C12 H12C 109.5 . .

loop_
_geom_bond_atom_site_label_1
_geom_bond_atom_site_label_2
_geom_bond_distance
_geom_bond_site_symmetry_2
W1 O1 1.68(3) .
W1 O4 1.84(3) .
W1 O6 1.90(2) .
W1 O2 1.94(2) .
W1 O3 1.95(3) .
W1 O5 2.30(3) .
W2 O7 1.58(4) .
W2 O8 1.88(2) .
W2 O11 1.92(2) .
W2 O10 1.94(2) .
W2 O6 1.94(2) .
W2 O9 2.27(3) .
W3 O12 1.65(3) .
W3 O13 1.77(3) .
W3 O2 1.85(2) .
W3 O15 1.96(2) .
W3 O11 2.00(3) .
W3 O14 2.32(3) .
W4 O16 1.62(2) .
W4 O15 1.83(3) .
W4 O18 1.89(2) .
W4 O17 1.95(2) .
W4 O19 2.02(3) .
W4 O14 2.29(2) .
W5 O20 1.70(3) .
W5 O8 1.86(3) .
W5 O19 1.87(2) .
W5 O21 1.90(3) .
W5 O22 1.94(2) .
W5 O9 2.27(2) .
W6 O23 1.72(3) .
W6 O10 1.82(3) .
W6 O22 1.89(2) .
W6 O24 1.89(3) .
W6 O25 1.95(2) .
W6 O9 2.32(2) .
W7 O26 1.71(3) .
W7 O27 1.81(3) .
W7 O3 1.83(3) .
W7 O25 1.87(3) .
W7 O28 2.03(3) .
W7 O5 2.29(2) .
W8 O30 1.70(3) .
W8 O29 1.71(2) .
W8 O31 1.88(2) .
W8 O28 1.98(2) .
W8 O4 2.08(3) .
W8 O5 2.29(3) .
W9 O32 1.74(2) .
W9 O33 1.75(3) .
W9 O17 1.89(2) .
W9 O31 1.94(2) .
W9 O13 2.14(3) .
W9 O14 2.25(3) .
W10 O35 1.66(3) .
W10 O34 1.70(2) .
W10 O18 1.90(2) .
W10 O36 1.93(2) .
W10 O21 1.98(3) .
W10 O37 2.18(2) .
W10 Eu1 3.686(4) .
W11 O38 1.65(2) .
W11 O39 1.71(3) .
W11 O36 1.95(2) .
W11 O27 1.98(2) .
W11 O24 2.01(3) .
W11 O37 2.25(2) .
W11 Eu1 3.682(4) .
Eu1 O39 2.34(2) .
Eu1 O33 2.36(3) .
Eu1 O30 2.36(3) .
Eu1 O35 2.44(3) .
Eu1 O3W 2.45(5) .
Eu1 O4W 2.49(3) .
Eu1 O7 2.54(4) 1_655
Eu1 O2W 2.61(5) .
Eu1 O37 3.02(3) .
Ge1 O37 1.69(3) .
Ge1 O9 1.74(3) .
Ge1 O14 1.74(2) .
Ge1 O5 1.76(2) .
O1W Cu1 2.30(3) .
O7 Eu1 2.54(4) 1_455
Cu1 N3 1.79(4) .
Cu1 N1 1.90(4) .
Cu1 N4 1.96(4) .
Cu1 N2 2.06(4) .
Cu2 N6 1.84(5) .
Cu2 N6 1.84(5) 2_665
Cu2 N5 1.94(5) 2_665
Cu2 N5 1.94(5) .
N1 C1 1.49(6) .
N1 H1A 0.9000 .
N1 H1B 0.9000 .
N2 C2 1.34(5) .
N2 H2A 0.9000 .
N2 H2B 0.9000 .
N3 C4 1.63(6) .
N3 H3A 0.9000 .
N3 H3B 0.9000 .
N4 C5 1.53(6) .
N4 H4A 0.9000 .
N4 H4B 0.9000 .
N5 C7 1.50(6) .
N5 H5A 0.9000 .
N5 H5B 0.9000 .
N6 C8 1.70(5) .
N6 H6A 0.9000 .
N6 H6B 0.9000 .
N7 C10 1.60(6) .
N7 H7C 0.8900 .
N7 H7D 0.8900 .
N7 H7E 0.8900 .
N8 C11 1.70(7) .
N8 H8B 0.8900 .
N8 H8C 0.8900 .
N8 H8D 0.8900 .
C1 C2 1.52(6) .
C1 H1C 0.9700 .
C1 H1D 0.9700 .
C2 C3 1.496(10) .
C2 H2C 0.9800 .
C3 H3C 0.9600 .
C3 H3D 0.9600 .
C3 H3E 0.9600 .
C4 C5 1.496(10) .
C4 H4C 0.9700 .
C4 H4D 0.9700 .
C5 C6 1.497(10) .
C5 H5C 0.9800 .
C6 H6C 0.9600 .
C6 H6D 0.9600 .
C6 H6E 0.9600 .
C7 C8 1.498(10) .
C7 H7A 0.9700 .
C7 H7B 0.9700 .
C8 C9 1.500(9) .
C8 H8A 0.9800 .
C9 H9A 0.9600 .
C9 H9B 0.9600 .
C9 H9C 0.9600 .
C10 C11 1.35(7) .
C10 H10A 0.9700 .
C10 H10B 0.9700 .
C11 C12 1.502(10) .
C11 H11A 0.9800 .
C12 H12A 0.9600 .
C12 H12B 0.9600 .
C12 H12C 0.9600 .

loop_
_geom_hbond_atom_site_label_D
_geom_hbond_atom_site_label_H
_geom_hbond_atom_site_label_A
_geom_hbond_distance_DH
_geom_hbond_distance_HA
_geom_hbond_distance_DA
_geom_hbond_angle_DHA
_geom_hbond_site_symmetry_A
N1 H1A O13 0.90 2.40 3.14(4) 139.2 2_666
N1 H1B O4 0.90 2.46 3.35(4) 167.0 2_666
N1 H1B O31 0.90 2.60 3.20(4) 124.5 2_666
N2 H2A O28 0.90 2.22 3.09(4) 163.3 1_545
N2 H2B O15 0.90 2.06 2.95(4) 168.3 .
N3 H3B O7W 0.90 2.20 3.01(7) 148.8 2_666
N3 H3B O32 0.90 2.54 3.29(4) 141.2 2_666
N4 H4A O6W 0.90 2.33 3.15(4) 151.1 1_545
N4 H4B O3 0.90 2.33 3.21(4) 165.2 1_545
N5 H5B O20 0.90 2.34 2.97(7) 126.5 .
N5 H5B O36 0.90 2.52 3.29(6) 144.9 2_765
N6 H6A O6W 0.90 2.62 3.32(6) 134.5 1_545
N6 H6B O34 0.90 2.26 3.15(6) 169.3 1_455
N7 H7C O34 0.89 2.15 2.83(5) 132.9 .
N7 H7C O21 0.89 2.61 3.16(4) 121.5 .
N7 H7D O20 0.89 2.21 3.02(5) 150.9 .
N7 H7E O24 0.89 2.01 2.90(4) 176.6 2_765
N7 H7E O36 0.89 2.50 2.93(5) 110.2 2_765
N7 H7E O22 0.89 2.50 2.95(5) 111.7 2_765
N8 H8B N7 0.89 2.10 2.64(6) 118.7 .
N8 H8B O20 0.89 2.65 3.43(5) 148.0 .
